data_4076879
loop_
_publ_author_name
'Schmidt, Joseph A. R.'
'Arnold, John'

_publ_section_title
;
 Reactions of a Triazacyclononane-Supported Tantalum&#x2212;Lithium
 Bridging Alkylidene with Organic Substrates
;
_journal_issue 16
_journal_name_full Organometallics
_journal_page_first 3426
_journal_paper_doi 10.1021/om020175c
_journal_volume 21
_journal_year 2002
_chemical_formula_moiety 'C33 H64 Li N4 O Si2 Ta '
_chemical_formula_sum 'C33 H64 Li N4 O Si2 Ta'
_chemical_formula_weight 776.95
_space_group_IT_number 61
_symmetry_cell_setting orthorhombic
_symmetry_Int_Tables_number 61
_symmetry_space_group_name_Hall '-P 2ac 2ab'
_symmetry_space_group_name_H-M 'P b c a'
_audit_creation_date 'Sat Apr 21 16:35:27 2001'
_audit_creation_method 'by teXsan'
_cell_angle_alpha 90
_cell_angle_beta 90
_cell_angle_gamma 90
_cell_formula_units_Z 8
_cell_length_a 17.1859(3)
_cell_length_b 19.2859(3)
_cell_length_c 24.3778(4)
_cell_measurement_reflns_used 8192
_cell_measurement_temperature 166.2
_cell_measurement_theta_max 45.0
_cell_measurement_theta_min 3.0
_cell_volume 8079.9(2)
_computing_cell_refinement 'Bruker SAINT v5.04'
_computing_data_collection 'Bruker SMART v5.052d'
_computing_data_reduction 'Bruker SAINT v5.04'
_computing_publication_material teXsan
_computing_structure_refinement teXsan
_computing_structure_solution SIR92
_diffrn_ambient_temperature 166.2
_diffrn_measurement_device_type 'SMART CCD'
_diffrn_measurement_method \w-scan
_diffrn_radiation_monochromator graphite
_diffrn_radiation_source 'X-ray tube'
_diffrn_radiation_type MoK\a
_diffrn_radiation_wavelength 0.7107
_diffrn_reflns_av_R_equivalents 0.0745
_diffrn_reflns_limit_h_max 19
_diffrn_reflns_limit_h_min 0
_diffrn_reflns_limit_k_max 21
_diffrn_reflns_limit_k_min -21
_diffrn_reflns_limit_l_max 27
_diffrn_reflns_limit_l_min -26
_diffrn_reflns_number 33010
_diffrn_reflns_theta_max 23.21
_diffrn_reflns_theta_min 1.5
_exptl_absorpt_coefficient_mu 2.803
_exptl_absorpt_correction_T_max 0.72
_exptl_absorpt_correction_T_min 0.51
_exptl_absorpt_correction_type empirical
_exptl_absorpt_process_details 'Blessing, 1995'
_exptl_crystal_colour orange
_exptl_crystal_density_diffrn 1.277
_exptl_crystal_description block
_exptl_crystal_F_000 3216.00
_exptl_crystal_size_max 0.170
_exptl_crystal_size_mid 0.170
_exptl_crystal_size_min 0.160
_refine_diff_density_max 0.48
_refine_diff_density_min -0.82
_refine_ls_extinction_coef 0.00000
_refine_ls_extinction_method none
_refine_ls_goodness_of_fit_ref 0.790
_refine_ls_hydrogen_treatment constr
_refine_ls_matrix_type full
_refine_ls_number_parameters 378
_refine_ls_number_reflns 3179
_refine_ls_number_restraints 0
_refine_ls_R_factor_all 0.0596
_refine_ls_R_factor_gt 0.0250
_refine_ls_shift/su_max 0.0010
_refine_ls_structure_factor_coef F
_refine_ls_weighting_scheme sigma
_refine_ls_wR_factor_all 0.0366
_refine_ls_wR_factor_gt 0.0283
_refine_ls_wR_factor_ref 0.0283
_reflns_number_gt 3179
_reflns_number_total 6371
_reflns_threshold_expression I>3.00sigma
_cod_data_source_file om020175c.cif
_cod_data_source_block (Me3SiCH2)(ArN=)Ta(iPr2-tacn)(C(O)=CHSiMe3)_8
_cod_original_sg_symbol_H-M 'P b c a    '
_cod_original_formula_sum 'C33 H64 Li N4 O Si2 Ta '
_cod_database_code 4076879

loop_
_symmetry_equiv_pos_as_xyz
'   +x,   +y,   +z'
'1/2+x,1/2-y,   -z'
'   -x,1/2+y,1/2-z'
'1/2-x,   -y,1/2+z'
'   -x,   -y,   -z'
'1/2-x,1/2+y,   +z'
'   +x,1/2-y,1/2+z'
'1/2+x,   +y,1/2-z'

loop_
_atom_site_aniso_label
_atom_site_aniso_U_11
_atom_site_aniso_U_22
_atom_site_aniso_U_33
_atom_site_aniso_U_12
_atom_site_aniso_U_13
_atom_site_aniso_U_23
Ta(1) 0.0249(1) 0.0300(1) 0.0271(1) -0.0001(2) 0.0003(2) 0.0020(2)
Si(1) 0.032(1) 0.062(1) 0.038(1) 0.008(1) -0.0023(9) 0.010(1)
Si(2) 0.031(1) 0.042(1) 0.030(1) -0.0031(10) 0.0021(9) 0.0006(9)
O(1) 0.031(2) 0.041(3) 0.029(3) 0.007(2) 0.002(2) 0.000(2)
N(1) 0.030(3) 0.030(3) 0.036(3) -0.008(3) 0.003(3) 0.001(3)
N(2) 0.024(3) 0.028(3) 0.035(3) -0.001(3) 0.004(2) 0.000(3)
N(3) 0.037(3) 0.030(3) 0.030(3) 0.002(3) 0.002(3) 0.005(3)
N(4) 0.046(4) 0.038(3) 0.033(3) 0.004(3) 0.004(3) -0.003(3)
C(1) 0.031(4) 0.050(5) 0.029(4) -0.007(4) -0.004(3) -0.005(3)
C(2) 0.048(5) 0.063(6) 0.037(4) 0.028(5) -0.002(4) -0.006(4)
C(3) 0.050(5) 0.15(1) 0.038(5) 0.027(6) -0.002(4) 0.011(6)
C(4) 0.065(6) 0.057(6) 0.077(7) -0.006(5) -0.009(5) 0.022(5)
C(5) 0.055(5) 0.051(5) 0.039(5) -0.004(4) -0.005(4) 0.001(4)
C(6) 0.029(3) 0.036(4) 0.037(4) 0.006(3) 0.009(4) 0.002(4)
C(7) 0.074(7) 0.074(7) 0.101(8) 0.019(6) 0.037(6) 0.017(6)
C(8) 0.068(7) 0.21(1) 0.044(5) -0.015(8) -0.009(5) 0.038(8)
C(9) 0.074(6) 0.073(6) 0.090(7) -0.020(6) 0.042(6) -0.016(6)
C(10) 0.028(3) 0.040(4) 0.029(4) 0.000(3) 0.007(3) -0.003(4)
C(11) 0.034(4) 0.051(5) 0.038(4) -0.003(4) 0.007(3) 0.000(4)
C(12) 0.032(4) 0.061(6) 0.048(5) -0.022(4) 0.009(4) -0.009(4)
C(13) 0.047(5) 0.048(5) 0.045(5) -0.017(4) 0.012(4) -0.003(4)
C(14) 0.061(5) 0.034(4) 0.035(4) -0.001(4) 0.005(4) -0.004(4)
C(15) 0.032(4) 0.042(4) 0.033(4) -0.008(4) 0.001(3) -0.005(4)
C(16) 0.033(5) 0.056(5) 0.057(5) -0.009(4) -0.005(4) 0.002(5)
C(17) 0.20(1) 0.12(1) 0.11(1) -0.009(10) -0.097(10) 0.025(9)
C(18) 0.088(7) 0.098(8) 0.12(1) 0.041(7) 0.024(7) 0.036(7)
C(19) 0.055(5) 0.034(4) 0.040(4) -0.002(4) 0.003(4) 0.008(4)
C(20) 0.078(7) 0.097(8) 0.049(6) 0.020(6) -0.011(5) 0.003(5)
C(21) 0.046(6) 0.061(5) 0.055(5) 0.005(4) -0.011(4) -0.006(4)
C(22) 0.026(4) 0.037(4) 0.035(4) 0.003(3) -0.006(3) 0.003(3)
C(23) 0.036(4) 0.033(4) 0.037(4) -0.001(3) 0.013(4) 0.002(3)
C(24) 0.049(5) 0.039(5) 0.036(4) -0.002(4) 0.016(4) 0.001(4)
C(25) 0.052(5) 0.052(5) 0.034(4) 0.011(4) 0.013(4) -0.003(4)
C(26) 0.045(5) 0.032(4) 0.052(5) 0.008(3) 0.011(4) 0.001(4)
C(27) 0.036(4) 0.035(4) 0.035(4) 0.007(3) 0.001(3) 0.005(3)
C(28) 0.059(5) 0.037(5) 0.033(4) 0.001(4) -0.005(4) 0.009(4)
C(29) 0.081(6) 0.042(5) 0.053(5) -0.003(4) 0.017(5) 0.009(4)
C(30) 0.049(4) 0.037(4) 0.038(4) 0.002(4) -0.009(4) 0.006(3)
C(31) 0.077(6) 0.064(6) 0.059(6) 0.004(5) -0.010(5) -0.034(5)
C(32) 0.115(9) 0.067(6) 0.040(5) -0.016(6) 0.007(5) -0.015(5)
Li(1) 0.042(6) 0.036(7) 0.021(6) 0.013(5) -0.006(5) -0.008(5)

loop_
_atom_site_label
_atom_site_fract_x
_atom_site_fract_y
_atom_site_fract_z
_atom_site_U_iso_or_equiv
_atom_site_thermal_displace_type
_atom_site_occupancy
Ta(1) 0.70946(1) 0.16267(1) 0.20738(1) 0.027 Uij 1
Si(1) 0.5211(1) 0.3279(1) 0.12262(8) 0.043 Uij 1
Si(2) 0.6698(1) 0.1935(1) 0.34900(8) 0.035 Uij 1
O(1) 0.6657(2) 0.2134(2) 0.1394(2) 0.034 Uij 1
N(1) 0.6658(3) 0.0784(3) 0.2112(2) 0.032 Uij 1
N(2) 0.8138(3) 0.1558(3) 0.1692(2) 0.029 Uij 1
N(3) 0.8435(3) 0.2511(3) 0.0733(2) 0.035 Uij 1
N(4) 0.7975(3) 0.1069(3) 0.0569(2) 0.038 Uij 1
C(1) 0.6269(4) 0.2403(4) 0.1851(3) 0.031 Uij 1
C(2) 0.5701(4) 0.2882(4) 0.1820(3) 0.046 Uij 1
C(3) 0.5726(5) 0.3112(6) 0.0563(3) 0.064 Uij 1
C(4) 0.5124(5) 0.4234(4) 0.1332(4) 0.062 Uij 1
C(5) 0.4197(4) 0.2912(4) 0.1179(3) 0.042 Uij 1
C(6) 0.7393(4) 0.1912(4) 0.2907(3) 0.032 Uij 1
C(7) 0.6186(5) 0.2782(5) 0.3508(4) 0.071 Uij 1
C(8) 0.7210(5) 0.1815(7) 0.4143(4) 0.077 Uij 1
C(9) 0.5949(5) 0.1238(5) 0.3443(4) 0.068 Uij 1
C(10) 0.6280(3) 0.0148(3) 0.2131(3) 0.034 Uij 1
C(11) 0.5552(4) 0.0060(4) 0.1862(3) 0.041 Uij 1
C(12) 0.5205(4) -0.0602(4) 0.1893(3) 0.044 Uij 1
C(13) 0.5537(4) -0.1144(4) 0.2167(3) 0.049 Uij 1
C(14) 0.6239(5) -0.1054(3) 0.2427(3) 0.042 Uij 1
C(15) 0.6625(4) -0.0410(3) 0.2418(3) 0.033 Uij 1
C(16) 0.5165(4) 0.0659(4) 0.1589(3) 0.051 Uij 1
C(17) 0.4724(8) 0.0462(7) 0.1056(5) 0.113 Uij 1
C(18) 0.4589(6) 0.0990(6) 0.1954(5) 0.088 Uij 1
C(19) 0.7410(5) -0.0332(4) 0.2699(3) 0.043 Uij 1
C(20) 0.7387(6) -0.0526(6) 0.3303(4) 0.067 Uij 1
C(21) 0.8040(4) -0.0748(4) 0.2404(3) 0.054 Uij 1
C(22) 0.8613(4) 0.2193(3) 0.1732(3) 0.030 Uij 1
C(23) 0.8998(4) 0.2440(3) 0.1199(3) 0.037 Uij 1
C(24) 0.8684(4) 0.2132(4) 0.0241(3) 0.043 Uij 1
C(25) 0.8707(5) 0.1345(4) 0.0321(3) 0.043 Uij 1
C(26) 0.8135(4) 0.0586(4) 0.1024(3) 0.043 Uij 1
C(27) 0.8548(4) 0.0923(3) 0.1511(3) 0.039 Uij 1
C(28) 0.8258(4) 0.3249(3) 0.0597(3) 0.047 Uij 1
C(29) 0.8953(5) 0.3668(4) 0.0370(3) 0.053 Uij 1
C(30) 0.7886(4) 0.3621(3) 0.1068(3) 0.040 Uij 1
C(31) 0.7419(5) 0.0788(5) 0.0145(3) 0.065 Uij 1
C(32) 0.7726(6) 0.0102(5) -0.0120(3) 0.065 Uij 1
C(33) 0.709(1) 0.121(1) -0.0208(8) 0.036 Uij 0.333
C(34) 0.6607(8) 0.0784(7) 0.0318(6) 0.064 Uij 0.667
Li(1) 0.7485(7) 0.1918(6) 0.0962(4) 0.032 Uij 1
H(1) 0.552 0.304 0.217 0.055 Uij 1
H(2) 0.572 0.264 0.049 0.077 Uij 1
H(3) 0.625 0.327 0.060 0.077 Uij 1
H(4) 0.547 0.337 0.028 0.077 Uij 1
H(5) 0.488 0.443 0.102 0.074 Uij 1
H(6) 0.482 0.432 0.165 0.074 Uij 1
H(7) 0.563 0.442 0.137 0.074 Uij 1
H(8) 0.388 0.322 0.097 0.051 Uij 1
H(9) 0.398 0.287 0.154 0.051 Uij 1
H(10) 0.421 0.247 0.101 0.051 Uij 1
H(11) 0.760 0.237 0.289 0.038 Uij 1
H(12) 0.779 0.160 0.302 0.038 Uij 1
H(13) 0.655 0.315 0.353 0.085 Uij 1
H(14) 0.589 0.284 0.318 0.085 Uij 1
H(15) 0.584 0.280 0.381 0.085 Uij 1
H(16) 0.759 0.216 0.418 0.093 Uij 1
H(17) 0.685 0.184 0.443 0.093 Uij 1
H(18) 0.745 0.137 0.414 0.093 Uij 1
H(19) 0.619 0.080 0.347 0.082 Uij 1
H(20) 0.558 0.130 0.373 0.082 Uij 1
H(21) 0.568 0.128 0.310 0.082 Uij 1
H(22) 0.472 -0.067 0.171 0.052 Uij 1
H(23) 0.529 -0.158 0.218 0.059 Uij 1
H(24) 0.646 -0.143 0.262 0.050 Uij 1
H(25) 0.554 0.100 0.150 0.061 Uij 1
H(26) 0.450 0.087 0.090 0.136 Uij 1
H(27) 0.506 0.025 0.082 0.136 Uij 1
H(28) 0.430 0.016 0.116 0.136 Uij 1
H(29) 0.436 0.140 0.179 0.106 Uij 1
H(30) 0.482 0.114 0.230 0.106 Uij 1
H(31) 0.416 0.069 0.204 0.106 Uij 1
H(32) 0.755 0.014 0.268 0.052 Uij 1
H(33) 0.700 -0.026 0.349 0.080 Uij 1
H(34) 0.727 -0.100 0.334 0.080 Uij 1
H(35) 0.788 -0.043 0.347 0.080 Uij 1
H(36) 0.793 -0.123 0.244 0.065 Uij 1
H(37) 0.803 -0.063 0.202 0.065 Uij 1
H(38) 0.853 -0.065 0.256 0.065 Uij 1
H(39) 0.901 0.211 0.199 0.036 Uij 1
H(40) 0.828 0.256 0.186 0.036 Uij 1
H(41) 0.923 0.288 0.126 0.044 Uij 1
H(42) 0.939 0.212 0.110 0.044 Uij 1
H(43) 0.919 0.229 0.014 0.051 Uij 1
H(44) 0.833 0.224 -0.005 0.051 Uij 1
H(45) 0.878 0.113 -0.003 0.051 Uij 1
H(46) 0.913 0.123 0.055 0.051 Uij 1
H(47) 0.765 0.040 0.115 0.051 Uij 1
H(48) 0.845 0.022 0.089 0.051 Uij 1
H(49) 0.906 0.104 0.141 0.047 Uij 1
H(50) 0.856 0.060 0.181 0.047 Uij 1
H(51) 0.788 0.324 0.031 0.057 Uij 1
H(52) 0.881 0.413 0.031 0.064 Uij 1
H(53) 0.937 0.366 0.063 0.064 Uij 1
H(54) 0.913 0.346 0.004 0.064 Uij 1
H(55) 0.826 0.369 0.135 0.048 Uij 1
H(56) 0.770 0.406 0.095 0.048 Uij 1
H(57) 0.746 0.335 0.120 0.048 Uij 1
H(58) 0.744 -0.003 -0.044 0.079 Uij 1
H(59) 0.827 0.014 -0.022 0.079 Uij 1
H(60) 0.770 -0.029 0.013 0.079 Uij 1

loop_
_atom_type_symbol
_atom_type_oxidation_number
_atom_type_number_in_cell
_atom_type_scat_dispersion_real
_atom_type_scat_dispersion_imag
_atom_type_scat_source
C 0 264 0.003 0.002 'International Tables'
H 0 512 0.000 0.000 'International Tables'
N 0 32 0.006 0.003 'International Tables'
Si 0 16 0.082 0.070 'International Tables'
Ta 0 8 -0.705 6.523 'International Tables'
Li 0 8 0.000 0.000 'International Tables'
O 0 8 0.011 0.006 'International Tables'

loop_
_geom_angle_atom_site_label_1
_geom_angle_atom_site_label_2
_geom_angle_atom_site_label_3
_geom_angle
_geom_angle_publ_flag
O(1) Ta(1) N(1) 108.5(2) yes
O(1) Ta(1) N(2) 89.2(2) yes
O(1) Ta(1) C(1) 38.8(2) yes
O(1) Ta(1) C(6) 135.9(2) yes
O(1) Ta(1) Li(1) 39.6(3) yes
N(1) Ta(1) N(2) 109.6(2) yes
N(1) Ta(1) C(1) 111.7(2) yes
N(1) Ta(1) C(6) 106.4(3) yes
N(1) Ta(1) Li(1) 109.1(3) yes
N(2) Ta(1) C(1) 121.2(2) yes
N(2) Ta(1) C(6) 103.8(2) yes
N(2) Ta(1) Li(1) 50.7(3) yes
C(1) Ta(1) C(6) 102.6(3) yes
C(1) Ta(1) Li(1) 77.0(3) yes
C(6) Ta(1) Li(1) 141.8(3) yes
C(2) Si(1) C(3) 113.1(4) yes
C(2) Si(1) C(4) 109.8(4) yes
C(2) Si(1) C(5) 108.3(4) yes
C(3) Si(1) C(4) 109.1(5) yes
C(3) Si(1) C(5) 108.7(4) yes
C(4) Si(1) C(5) 107.7(4) yes
C(6) Si(2) C(7) 110.1(4) yes
C(6) Si(2) C(8) 110.7(4) yes
C(6) Si(2) C(9) 112.3(4) yes
C(7) Si(2) C(8) 108.5(6) yes
C(7) Si(2) C(9) 108.0(4) yes
C(8) Si(2) C(9) 107.1(5) yes
Ta(1) O(1) C(1) 73.2(4) yes
Ta(1) O(1) Li(1) 94.1(4) yes
C(1) O(1) Li(1) 156.9(5) yes
Ta(1) N(1) C(10) 176.8(4) yes
Ta(1) N(2) C(22) 113.9(4) yes
Ta(1) N(2) C(27) 127.8(4) yes
Ta(1) N(2) Li(1) 84.2(4) yes
C(22) N(2) C(27) 116.3(4) yes
C(22) N(2) Li(1) 94.2(5) yes
C(27) N(2) Li(1) 105.1(5) yes
C(23) N(3) C(24) 112.6(5) yes
C(23) N(3) C(28) 112.8(5) yes
C(23) N(3) Li(1) 104.8(5) yes
C(24) N(3) C(28) 110.6(5) yes
C(24) N(3) Li(1) 100.1(5) yes
C(28) N(3) Li(1) 115.2(5) yes
C(25) N(4) C(26) 111.9(6) yes
C(25) N(4) C(31) 112.5(6) yes
C(25) N(4) Li(1) 104.3(5) yes
C(26) N(4) C(31) 114.0(6) yes
C(26) N(4) Li(1) 103.1(5) yes
C(31) N(4) Li(1) 110.1(6) yes
Ta(1) C(1) O(1) 68.0(3) yes
Ta(1) C(1) C(2) 168.0(6) yes
O(1) C(1) C(2) 123.8(7) yes
Si(1) C(2) C(1) 131.3(6) yes
Ta(1) C(6) Si(2) 124.8(3) yes
N(1) C(10) C(11) 120.0(6) yes
N(1) C(10) C(15) 119.5(6) yes
C(11) C(10) C(15) 120.5(6) yes
C(10) C(11) C(12) 117.0(7) yes
C(10) C(11) C(16) 120.5(6) yes
C(12) C(11) C(16) 122.5(6) yes
C(11) C(12) C(13) 122.9(7) yes
C(12) C(13) C(14) 119.7(7) yes
C(13) C(14) C(15) 121.3(7) yes
C(10) C(15) C(14) 118.7(6) yes
C(10) C(15) C(19) 121.3(6) yes
C(14) C(15) C(19) 119.9(7) yes
C(11) C(16) C(17) 113.8(8) yes
C(11) C(16) C(18) 111.5(7) yes
C(17) C(16) C(18) 106.5(8) yes
C(15) C(19) C(20) 112.8(7) yes
C(15) C(19) C(21) 111.4(6) yes
C(20) C(19) C(21) 110.2(7) yes
N(2) C(22) C(23) 116.2(6) yes
N(3) C(23) C(22) 113.0(5) yes
N(3) C(24) C(25) 113.4(6) yes
N(4) C(25) C(24) 112.5(6) yes
N(4) C(26) C(27) 113.7(6) yes
N(2) C(27) C(26) 111.3(5) yes
N(3) C(28) C(29) 114.9(6) yes
N(3) C(28) C(30) 111.9(6) yes
C(29) C(28) C(30) 110.7(6) yes
N(4) C(31) C(32) 112.0(7) yes
N(4) C(31) C(33) 119(1) yes
N(4) C(31) C(34) 114.1(8) yes
C(32) C(31) C(33) 113(1) yes
C(32) C(31) C(34) 116.0(9) yes
Ta(1) Li(1) O(1) 46.4(3) yes
Ta(1) Li(1) N(2) 45.0(2) yes
Ta(1) Li(1) N(3) 123.5(5) yes
Ta(1) Li(1) N(4) 112.3(5) yes
O(1) Li(1) N(2) 90.2(5) yes
O(1) Li(1) N(3) 130.3(7) yes
O(1) Li(1) N(4) 139.9(7) yes
N(2) Li(1) N(3) 89.4(5) yes
N(2) Li(1) N(4) 85.3(5) yes
N(3) Li(1) N(4) 89.6(5) yes

loop_
_geom_bond_atom_site_label_1
_geom_bond_atom_site_label_2
_geom_bond_distance
_geom_bond_publ_flag
Ta(1) O(1) 2.067(4) yes
Ta(1) N(1) 1.793(5) yes
Ta(1) N(2) 2.025(5) yes
Ta(1) C(1) 2.134(7) yes
Ta(1) C(6) 2.166(7) yes
Ta(1) Li(1) 2.85(1) yes
Si(1) C(2) 1.842(8) yes
Si(1) C(3) 1.870(9) yes
Si(1) C(4) 1.866(9) yes
Si(1) C(5) 1.885(8) yes
Si(2) C(6) 1.856(7) yes
Si(2) C(7) 1.856(9) yes
Si(2) C(8) 1.834(9) yes
Si(2) C(9) 1.864(9) yes
O(1) C(1) 1.398(8) yes
O(1) Li(1) 1.82(1) yes
N(1) C(10) 1.389(8) yes
N(2) C(22) 1.475(8) yes
N(2) C(27) 1.480(8) yes
N(2) Li(1) 2.22(1) yes
N(3) C(23) 1.499(9) yes
N(3) C(24) 1.471(9) yes
N(3) C(28) 1.492(8) yes
N(3) Li(1) 2.07(1) yes
N(4) C(25) 1.496(9) yes
N(4) C(26) 1.474(9) yes
N(4) C(31) 1.508(9) yes
N(4) Li(1) 2.08(1) yes
C(1) C(2) 1.345(9) yes
C(10) C(11) 1.423(9) yes
C(10) C(15) 1.414(9) yes
C(11) C(12) 1.41(1) yes
C(11) C(16) 1.49(1) yes
C(12) C(13) 1.37(1) yes
C(13) C(14) 1.374(10) yes
C(14) C(15) 1.408(9) yes
C(15) C(19) 1.520(10) yes
C(16) C(17) 1.55(1) yes
C(16) C(18) 1.48(1) yes
C(19) C(20) 1.52(1) yes
C(19) C(21) 1.53(1) yes
C(22) C(23) 1.534(9) yes
C(24) C(25) 1.53(1) yes
C(26) C(27) 1.527(10) yes
C(28) C(29) 1.55(1) yes
C(28) C(30) 1.497(10) yes
C(31) C(32) 1.56(1) yes
C(31) C(33) 1.31(2) yes
C(31) C(34) 1.46(1) yes
